data_2207610
loop_
_publ_author_name
'Martin U. Schmidt'
'Chunhua Hu'
'Jan W. Bats'
'Jens K\"uhne'

_publ_section_title
;
 4-(2-Hydroxyethyl)-4<i>H</i>-1,2,4-triazole, an intermediate in the
 synthesis of iron--triazole spin-crossover compounds
;
_journal_coeditor_code NC6057
_journal_issue 12
_journal_name_full 'Acta Crystallographica Section E'
_journal_page_first o4343
_journal_page_last o4344
_journal_paper_doi 10.1107/S1600536805038511
_journal_volume 61
_journal_year 2005
_chemical_formula_iupac 'C4 H7 N3 O'
_chemical_formula_moiety 'C4 H7 N3 O'
_chemical_formula_sum 'C4 H7 N3 O'
_chemical_formula_weight 113.13
_chemical_melting_point 84
_chemical_name_systematic
;
4-(2-Hydroxyethyl)-4H-1,2,4-triazole
;
_space_group_IT_number 14
_symmetry_cell_setting monoclinic
_symmetry_space_group_name_Hall '-P 2ybc'
_symmetry_space_group_name_H-M 'P 1 21/c 1'
_atom_sites_solution_hydrogens difmap
_atom_sites_solution_primary direct
_atom_sites_solution_secondary difmap
_cell_angle_alpha 90.00
_cell_angle_beta 108.56(3)
_cell_angle_gamma 90.00
_cell_formula_units_Z 4
_cell_length_a 5.5894(18)
_cell_length_b 14.444(5)
_cell_length_c 7.013(4)
_cell_measurement_reflns_used 39
_cell_measurement_temperature 150(2)
_cell_measurement_theta_max 28.02
_cell_measurement_theta_min 2.82
_cell_volume 536.7(4)
_computing_cell_refinement SMART
_computing_data_collection 'SMART (Siemens, 1995)'
_computing_data_reduction 'SAINT (Siemens, 1995)'
_computing_molecular_graphics 'MERCURY (Bruno <i>et al.</i>,  2002)'
_computing_publication_material SHELXL97
_computing_structure_refinement 'SHELXL97 (Sheldrick, 1997)'
_computing_structure_solution 'SHELXS97 (Sheldrick, 1997)'
_diffrn_ambient_temperature 150(2)
_diffrn_measured_fraction_theta_full 1.000
_diffrn_measured_fraction_theta_max 1.000
_diffrn_measurement_device_type 'Siemens SMART 1K CCD area-detector'
_diffrn_measurement_method \w
_diffrn_radiation_monochromator graphite
_diffrn_radiation_source 'normal-focus sealed tube'
_diffrn_radiation_type MoK\a
_diffrn_radiation_wavelength 0.71073
_diffrn_reflns_av_R_equivalents 0.0949
_diffrn_reflns_av_sigmaI/netI 0.0543
_diffrn_reflns_limit_h_max 7
_diffrn_reflns_limit_h_min -7
_diffrn_reflns_limit_k_max 18
_diffrn_reflns_limit_k_min -19
_diffrn_reflns_limit_l_max 9
_diffrn_reflns_limit_l_min -9
_diffrn_reflns_number 8131
_diffrn_reflns_theta_full 28.02
_diffrn_reflns_theta_max 28.02
_diffrn_reflns_theta_min 2.82
_diffrn_standards_decay_% 0.0
_diffrn_standards_interval_time 1200
_diffrn_standards_number 82
_exptl_absorpt_coefficient_mu 0.106
_exptl_absorpt_correction_type none
_exptl_crystal_colour colourless
_exptl_crystal_density_diffrn 1.400
_exptl_crystal_density_method 'not measured'
_exptl_crystal_description block
_exptl_crystal_F_000 240
_exptl_crystal_size_max 0.23
_exptl_crystal_size_mid 0.18
_exptl_crystal_size_min 0.18
_refine_diff_density_max 0.199
_refine_diff_density_min -0.250
_refine_ls_extinction_method none
_refine_ls_goodness_of_fit_ref 1.081
_refine_ls_hydrogen_treatment refall
_refine_ls_matrix_type full
_refine_ls_number_parameters 101
_refine_ls_number_reflns 1301
_refine_ls_number_restraints 0
_refine_ls_restrained_S_all 1.081
_refine_ls_R_factor_all 0.0658
_refine_ls_R_factor_gt 0.0408
_refine_ls_shift/su_max 0.000
_refine_ls_shift/su_mean 0.000
_refine_ls_structure_factor_coef Fsqd
_refine_ls_weighting_details 'calc w=1/[\s^2^(Fo^2^)+(0.0324P)^2^+0.1227P] where P=(Fo^2^+2Fc^2^)/3'
_refine_ls_weighting_scheme calc
_refine_ls_wR_factor_gt 0.0881
_refine_ls_wR_factor_ref 0.1002
_reflns_number_gt 976
_reflns_number_total 1301
_reflns_threshold_expression I>2\s(I)
_cod_data_source_file nc6057.cif
_cod_data_source_block I
_cod_original_sg_symbol_H-M 'P 21/c'
_cod_database_code 2207610
_cod_database_fobs_code 2207610

loop_
_symmetry_equiv_pos_as_xyz
'x, y, z'
'-x, y+1/2, -z+1/2'
'-x, -y, -z'
'x, -y-1/2, z-1/2'

loop_
_atom_site_label
_atom_site_fract_x
_atom_site_fract_y
_atom_site_fract_z
_atom_site_U_iso_or_equiv
_atom_site_adp_type
_atom_site_calc_flag
_atom_site_occupancy
_atom_site_type_symbol
N1 0.2141(2) 0.42318(8) 0.41199(18) 0.0269(3) Uani d 1 N
N2 0.0005(2) 0.36840(8) 0.38340(18) 0.0283(3) Uani d 1 N
C3 -0.0184(3) 0.35194(10) 0.5614(2) 0.0259(3) Uani d 1 C
H3 -0.146(3) 0.3173(13) 0.586(3) 0.040(5) Uiso d 1 H
N4 0.1714(2) 0.39259(8) 0.70715(16) 0.0210(3) Uani d 1 N
C5 0.3098(3) 0.43582(9) 0.6055(2) 0.0233(3) Uani d 1 C
H5 0.455(3) 0.4707(11) 0.669(2) 0.027(4) Uiso d 1 H
C1 0.2144(3) 0.39174(10) 0.9246(2) 0.0250(3) Uani d 1 C
H1A 0.055(3) 0.3739(11) 0.944(2) 0.032(4) Uiso d 1 H
H1B 0.253(3) 0.4556(12) 0.974(2) 0.025(4) Uiso d 1 H
C2 0.4233(3) 0.32581(10) 1.0322(2) 0.0245(3) Uani d 1 C
H2A 0.375(3) 0.2633(12) 0.978(2) 0.026(4) Uiso d 1 H
H2B 0.439(3) 0.3257(10) 1.173(2) 0.019(4) Uiso d 1 H
O 0.65402(19) 0.35303(8) 1.00437(16) 0.0323(3) Uani d 1 O
H1 0.768(4) 0.3568(14) 1.129(3) 0.054(6) Uiso d 1 H

loop_
_atom_site_aniso_label
_atom_site_aniso_U_11
_atom_site_aniso_U_22
_atom_site_aniso_U_33
_atom_site_aniso_U_12
_atom_site_aniso_U_13
_atom_site_aniso_U_23
N1 0.0267(6) 0.0278(6) 0.0258(7) -0.0008(5) 0.0078(5) 0.0018(5)
N2 0.0238(6) 0.0293(6) 0.0283(7) -0.0011(5) 0.0031(5) -0.0007(5)
C3 0.0193(7) 0.0266(7) 0.0307(8) -0.0010(5) 0.0065(6) 0.0009(6)
N4 0.0171(6) 0.0234(5) 0.0232(6) 0.0005(4) 0.0075(4) 0.0006(5)
C5 0.0220(7) 0.0243(7) 0.0244(7) -0.0034(5) 0.0084(5) -0.0004(5)
C1 0.0226(7) 0.0323(8) 0.0238(7) 0.0003(6) 0.0125(6) -0.0013(6)
C2 0.0232(7) 0.0306(7) 0.0217(7) -0.0026(6) 0.0101(6) 0.0024(6)
O 0.0185(5) 0.0553(7) 0.0235(6) -0.0020(5) 0.0072(4) 0.0046(5)

loop_
_atom_type_symbol
_atom_type_description
_atom_type_scat_dispersion_real
_atom_type_scat_dispersion_imag
_atom_type_scat_source
C C 0.0033 0.0016 'International Tables Vol C Tables 4.2.6.8 and 6.1.1.4'
H H 0.0000 0.0000 'International Tables Vol C Tables 4.2.6.8 and 6.1.1.4'
N N 0.0061 0.0033 'International Tables Vol C Tables 4.2.6.8 and 6.1.1.4'
O O 0.0106 0.0060 'International Tables Vol C Tables 4.2.6.8 and 6.1.1.4'

loop_
_geom_angle_atom_site_label_1
_geom_angle_atom_site_label_2
_geom_angle_atom_site_label_3
_geom_angle
C5 N1 N2 106.17(12)
C3 N2 N1 106.98(12)
N2 C3 N4 111.12(13)
N2 C3 H3 125.2(11)
N4 C3 H3 123.7(11)
C3 N4 C5 104.12(12)
C3 N4 C1 127.76(12)
C5 N4 C1 128.10(12)
N1 C5 N4 111.61(12)
N1 C5 H5 124.9(10)
N4 C5 H5 123.5(10)
N4 C1 C2 111.69(12)
N4 C1 H1A 107.0(10)
C2 C1 H1A 111.0(10)
N4 C1 H1B 107.6(9)
C2 C1 H1B 111.5(9)
H1A C1 H1B 107.8(13)
O C2 C1 110.40(12)
O C2 H2A 110.7(9)
C1 C2 H2A 108.2(9)
O C2 H2B 110.5(9)
C1 C2 H2B 108.5(8)
H2A C2 H2B 108.4(12)
C2 O H1 106.0(13)

loop_
_geom_bond_atom_site_label_1
_geom_bond_atom_site_label_2
_geom_bond_distance
_geom_bond_publ_flag
N1 N2 1.3923(17) yes
N2 C3 1.308(2) yes
C3 N4 1.3505(19) yes
C3 H3 0.932(18) ?
N4 C5 1.3594(17) yes
N1 C5 1.3031(19) yes
N4 C1 1.466(2) yes
C5 H5 0.939(16) ?
C1 C2 1.509(2) yes
C1 H1A 0.979(18) ?
C1 H1B 0.985(17) ?
C2 O 1.4197(17) yes
C2 H2A 0.983(17) ?
C2 H2B 0.962(15) ?
O H1 0.90(2) ?

loop_
_geom_hbond_atom_site_label_D
_geom_hbond_atom_site_label_H
_geom_hbond_atom_site_label_A
_geom_hbond_site_symmetry_A
_geom_hbond_distance_DH
_geom_hbond_distance_HA
_geom_hbond_distance_DA
_geom_hbond_angle_DHA
_geom_hbond_publ_flag
O H1 N2 1_656 0.90(2) 1.85(2) 2.754(2) 178.3(19) yes

loop_
_cod_related_entry_id
_cod_related_entry_database
_cod_related_entry_code
1 ChemSpider 158165
